data_7160611
loop_
_publ_author_name
'Zhao, Juan'
'Qian, Hui-Min'
'Zi, You'
'Ji, Shun-Jun'
'Xu, Xiao-Ping'

_publ_section_title
;
 Mild and efficient construction of nitrogen-containing heterocycles from
 <i>ortho</i>-ethynylbenzaldehydes and anilines.
;
_journal_issue 29
_journal_name_full 'Organic &amp; biomolecular chemistry'
_journal_page_first 6938
_journal_page_last 6942
_journal_paper_doi 10.1039/d5ob00634a
_journal_volume 23
_journal_year 2025
_chemical_formula_moiety 'I, C15 H11 Br N'
_chemical_formula_sum 'C15 H11 Br I N'
_chemical_formula_weight 412.06
_chemical_melting_point 507.9
_chemical_name_systematic '2-(4-bromophenyl)isoquinolin-2-ium iodide'
_space_group_crystal_system monoclinic
_space_group_IT_number 14
_space_group_name_Hall '-P 2yn'
_space_group_name_H-M_alt 'P 1 21/n 1'
_atom_sites_solution_hydrogens geom
_atom_sites_solution_primary dual
_audit_creation_date 2025-02-07
_audit_creation_method
;
Olex2 1.5
(compiled 2024.02.16 svn.r378c4104 for OlexSys, GUI svn.r6928)
;
_audit_update_record
;
2025-02-21 deposited with the CCDC.	2025-06-26 downloaded from the CCDC.
;
_cell_angle_alpha 90
_cell_angle_beta 106.994(12)
_cell_angle_gamma 90
_cell_formula_units_Z 4
_cell_length_a 9.7506(11)
_cell_length_b 11.3088(13)
_cell_length_c 13.4947(17)
_cell_measurement_reflns_used 2942
_cell_measurement_temperature 294.45(11)
_cell_measurement_theta_max 26.0810
_cell_measurement_theta_min 2.2280
_cell_volume 1423.1(3)
_computing_cell_refinement 'CrysAlisPro 1.171.42.81a (Rigaku OD, 2023)'
_computing_data_collection 'CrysAlisPro 1.171.42.81a (Rigaku OD, 2023)'
_computing_data_reduction 'CrysAlisPro 1.171.42.81a (Rigaku OD, 2023)'
_computing_molecular_graphics 'Olex2 1.5 (Dolomanov et al., 2009)'
_computing_publication_material 'Olex2 1.5 (Dolomanov et al., 2009)'
_computing_structure_refinement 'SHELXL 2019/2 (Sheldrick, 2015)'
_computing_structure_solution 'ShelXT (Sheldrick, 2015)'
_diffrn_ambient_environment air
_diffrn_ambient_temperature 294.45(11)
_diffrn_detector 'CCD plate'
_diffrn_detector_area_resol_mean 10.4471
_diffrn_detector_type Atlas
_diffrn_measured_fraction_theta_full 1.000
_diffrn_measured_fraction_theta_max 0.866
_diffrn_measurement_details
;
List of Runs (angles in degrees, time in seconds):

  # Type    Start    End  Width  t~exp~   \w     \q     \k     \f   Frames
#--------------------------------------------------------------------------
  1  \w    -62.00 -10.00   1.00    1.00    --   12.87 -37.00 -90.00   52
  2  \w    -41.00 -14.00   1.00    1.00    --  -13.65  77.00 -30.00   27
  3  \w    -18.00  26.00   1.00    1.00    --  -13.65 -99.00  90.00   44
  4  \w    -38.00  43.00   1.00    1.00    --  -13.65  37.00-120.00   81
;
_diffrn_measurement_device 'four-circle diffractometer'
_diffrn_measurement_device_type 'Xcalibur, Atlas, Gemini'
_diffrn_measurement_method '\w scans'
_diffrn_orient_matrix_type 'CrysAlisPro convention (1999,Acta A55,543-557)'
_diffrn_orient_matrix_UB_11 0.0080213000
_diffrn_orient_matrix_UB_12 -0.0544885000
_diffrn_orient_matrix_UB_13 -0.0237937000
_diffrn_orient_matrix_UB_21 -0.0110511000
_diffrn_orient_matrix_UB_22 -0.0310946000
_diffrn_orient_matrix_UB_23 0.0426776000
_diffrn_orient_matrix_UB_31 -0.0747973000
_diffrn_orient_matrix_UB_32 -0.0012527000
_diffrn_orient_matrix_UB_33 -0.0251184000
_diffrn_radiation_monochromator graphite
_diffrn_radiation_probe x-ray
_diffrn_radiation_type 'Mo K\a'
_diffrn_radiation_wavelength 0.71073
_diffrn_reflns_av_R_equivalents 0.0464
_diffrn_reflns_av_unetI/netI 0.0712
_diffrn_reflns_Laue_measured_fraction_full 1.000
_diffrn_reflns_Laue_measured_fraction_max 0.866
_diffrn_reflns_limit_h_max 12
_diffrn_reflns_limit_h_min -12
_diffrn_reflns_limit_k_max 15
_diffrn_reflns_limit_k_min -10
_diffrn_reflns_limit_l_max 13
_diffrn_reflns_limit_l_min -19
_diffrn_reflns_number 8125
_diffrn_reflns_point_group_measured_fraction_full 1.000
_diffrn_reflns_point_group_measured_fraction_max 0.866
_diffrn_reflns_theta_full 25.242
_diffrn_reflns_theta_max 30.497
_diffrn_reflns_theta_min 2.290
_diffrn_source 'fine-focus sealed X-ray tube'
_diffrn_source_type 'Enhance (Mo) X-ray Source'
_exptl_absorpt_coefficient_mu 5.040
_exptl_absorpt_correction_T_max 1.00000
_exptl_absorpt_correction_T_min 0.22425
_exptl_absorpt_correction_type multi-scan
_exptl_absorpt_process_details
;
CrysAlisPro 1.171.42.81a (Rigaku Oxford Diffraction, 2023)
Empirical absorption correction using spherical harmonics,
implemented in SCALE3 ABSPACK scaling algorithm.
;
_exptl_crystal_colour 'clear light yellow'
_exptl_crystal_density_diffrn 1.923
_exptl_crystal_description plate
_exptl_crystal_F_000 784
_exptl_crystal_recrystallization_method 'Re-crystallisation from solvent'
_exptl_crystal_size_max 0.5
_exptl_crystal_size_mid 0.3
_exptl_crystal_size_min 0.1
_refine_diff_density_max 0.656
_refine_diff_density_min -1.043
_refine_diff_density_rms 0.191
_refine_ls_extinction_method none
_refine_ls_goodness_of_fit_ref 1.036
_refine_ls_hydrogen_treatment constr
_refine_ls_matrix_type full
_refine_ls_number_parameters 163
_refine_ls_number_reflns 3752
_refine_ls_number_restraints 0
_refine_ls_restrained_S_all 1.036
_refine_ls_R_factor_all 0.0912
_refine_ls_R_factor_gt 0.0478
_refine_ls_shift/su_max 0.000
_refine_ls_shift/su_mean 0.000
_refine_ls_structure_factor_coef Fsqd
_refine_ls_weighting_details 'w=1/[\s^2^(Fo^2^)+(0.0442P)^2^] where P=(Fo^2^+2Fc^2^)/3'
_refine_ls_weighting_scheme calc
_refine_ls_wR_factor_gt 0.0924
_refine_ls_wR_factor_ref 0.1190
_reflns_Friedel_coverage 0.000
_reflns_number_gt 2330
_reflns_number_total 3752
_reflns_threshold_expression 'I > 2\s(I)'
_cod_data_source_file d5ob00634a2.cif
_cod_data_source_block g240329b_auto
_cod_depositor_comments 'Adding full bibliography for 7160611--7160612.cif.'
_cod_database_code 7160611
_shelx_shelxl_version_number 2019/2
_shelx_space_group_comment
;
The symmetry employed for this shelxl refinement is uniquely defined
by the following loop, which should always be used as a source of
symmetry information in preference to the above space-group names.
They are only intended as comments.
;
_reflns_odcompleteness_completeness 99.91
_reflns_odcompleteness_iscentric 1
_reflns_odcompleteness_theta 27.42
_olex2_refinement_description
;
1. Fixed Uiso
 At 1.2 times of:
  All C(H) groups
2.a Aromatic/amide H refined with riding coordinates:
 C8(H8), C12(H12), C11(H11), C7(H7), C6(H6), C14(H14), C13(H13), C1(H1),
 C9(H9), C2(H2), C3(H3)
;
_olex2_submission_special_instructions 'No special instructions were received'
_oxdiff_exptl_absorpt_empirical_details
;
Empirical correction (ABSPACK) includes:
- Absorption correction using spherical harmonics
- Frame scaling
;
_oxdiff_exptl_absorpt_empirical_full_max 3.001
_oxdiff_exptl_absorpt_empirical_full_min 0.577

loop_
_space_group_symop_operation_xyz
'x, y, z'
'-x+1/2, y+1/2, -z+1/2'
'-x, -y, -z'
'x-1/2, -y-1/2, z-1/2'

loop_
_atom_site_label
_atom_site_type_symbol
_atom_site_fract_x
_atom_site_fract_y
_atom_site_fract_z
_atom_site_U_iso_or_equiv
_atom_site_adp_type
_atom_site_occupancy
_atom_site_site_symmetry_order
_atom_site_calc_flag
_atom_site_refinement_flags_posn
_atom_site_refinement_flags_adp
_atom_site_refinement_flags_occupancy
_atom_site_disorder_assembly
_atom_site_disorder_group
I1 I 0.42126(4) 0.42914(4) 0.21520(3) 0.04871(16) Uani 1 1 d . . . . .
Br1 Br 0.22196(6) 0.13971(6) 0.61068(5) 0.04846(19) Uani 1 1 d . . . . .
N1 N 0.7169(5) 0.2825(4) 0.4474(3) 0.0398(11) Uani 1 1 d . . . . .
C5 C 0.8565(5) 0.4267(5) 0.3906(4) 0.0372(12) Uani 1 1 d . . . . .
C8 C 0.7394(5) 0.3941(5) 0.4259(4) 0.0391(13) Uani 1 1 d . . . . .
H8 H 0.676249 0.452263 0.434377 0.047 Uiso 1 1 calc R U . . .
C12 C 0.4610(6) 0.2805(5) 0.6040(4) 0.0441(14) Uani 1 1 d . . . . .
H12 H 0.445014 0.319403 0.660317 0.053 Uiso 1 1 calc R U . . .
C4 C 0.9487(6) 0.3365(6) 0.3757(4) 0.0425(14) Uani 1 1 d . . . . .
C10 C 0.5961(5) 0.2523(5) 0.4849(4) 0.0390(13) Uani 1 1 d . . . . .
C11 C 0.5736(6) 0.3137(5) 0.5669(4) 0.0454(14) Uani 1 1 d . . . . .
H11 H 0.633032 0.376425 0.596929 0.055 Uiso 1 1 calc R U . . .
C15 C 0.3732(6) 0.1893(5) 0.5565(4) 0.0406(13) Uani 1 1 d . . . . .
C7 C 0.9192(6) 0.2198(6) 0.3977(4) 0.0499(15) Uani 1 1 d . . . . .
H7 H 0.977916 0.158968 0.387435 0.060 Uiso 1 1 calc R U . . .
C6 C 0.8799(6) 0.5455(6) 0.3692(4) 0.0465(15) Uani 1 1 d . . . . .
H6 H 0.818094 0.604127 0.378788 0.056 Uiso 1 1 calc R U . . .
C14 C 0.3930(7) 0.1298(6) 0.4726(4) 0.0528(16) Uani 1 1 d . . . . .
H14 H 0.331418 0.069047 0.441045 0.063 Uiso 1 1 calc R U . . .
C13 C 0.5057(7) 0.1622(6) 0.4363(5) 0.0539(16) Uani 1 1 d . . . . .
H13 H 0.520918 0.123595 0.379509 0.065 Uiso 1 1 calc R U . . .
C1 C 0.9934(7) 0.5741(6) 0.3344(5) 0.0535(16) Uani 1 1 d . . . . .
H1 H 1.009798 0.652556 0.320631 0.064 Uiso 1 1 calc R U . . .
C9 C 0.8076(6) 0.1943(6) 0.4332(5) 0.0523(16) Uani 1 1 d . . . . .
H9 H 0.791055 0.116313 0.448477 0.063 Uiso 1 1 calc R U . . .
C2 C 1.0856(6) 0.4852(7) 0.3194(5) 0.0558(17) Uani 1 1 d . . . . .
H2 H 1.161923 0.505788 0.294631 0.067 Uiso 1 1 calc R U . . .
C3 C 1.0662(6) 0.3694(7) 0.3402(5) 0.0577(18) Uani 1 1 d . . . . .
H3 H 1.130069 0.312209 0.331123 0.069 Uiso 1 1 calc R U . . .

loop_
_atom_site_aniso_label
_atom_site_aniso_U_11
_atom_site_aniso_U_22
_atom_site_aniso_U_33
_atom_site_aniso_U_23
_atom_site_aniso_U_13
_atom_site_aniso_U_12
I1 0.0448(2) 0.0510(3) 0.0497(3) -0.00088(18) 0.01290(18) 0.00684(17)
Br1 0.0455(3) 0.0452(4) 0.0536(4) 0.0015(3) 0.0127(3) -0.0084(3)
N1 0.045(3) 0.036(3) 0.035(2) 0.000(2) 0.008(2) 0.005(2)
C5 0.030(3) 0.051(3) 0.029(3) -0.005(2) 0.006(2) 0.003(2)
C8 0.036(3) 0.040(3) 0.040(3) 0.001(3) 0.008(2) 0.006(2)
C12 0.047(3) 0.049(4) 0.036(3) -0.007(3) 0.012(2) -0.011(3)
C4 0.034(3) 0.062(4) 0.027(3) -0.004(3) 0.003(2) 0.008(3)
C10 0.040(3) 0.042(3) 0.034(3) 0.001(2) 0.010(2) -0.004(2)
C11 0.046(3) 0.043(3) 0.045(3) -0.010(3) 0.009(3) -0.012(3)
C15 0.041(3) 0.038(3) 0.039(3) 0.005(3) 0.006(2) -0.002(2)
C7 0.052(3) 0.047(4) 0.049(4) -0.003(3) 0.011(3) 0.021(3)
C6 0.045(3) 0.048(4) 0.047(4) -0.007(3) 0.013(3) -0.008(3)
C14 0.063(4) 0.049(4) 0.041(3) -0.002(3) 0.006(3) -0.009(3)
C13 0.069(4) 0.050(4) 0.041(3) -0.006(3) 0.012(3) -0.010(3)
C1 0.052(4) 0.064(4) 0.047(4) -0.002(3) 0.018(3) -0.016(3)
C9 0.059(4) 0.042(4) 0.052(4) 0.003(3) 0.011(3) 0.013(3)
C2 0.044(3) 0.080(5) 0.045(3) -0.014(4) 0.016(3) -0.011(3)
C3 0.044(3) 0.084(6) 0.042(4) -0.013(4) 0.007(3) 0.014(3)

loop_
_atom_type_symbol
_atom_type_description
_atom_type_scat_dispersion_real
_atom_type_scat_dispersion_imag
_atom_type_scat_source
C C 0.0033 0.0016 'International Tables Vol C Tables 4.2.6.8 and 6.1.1.4'
H H 0.0000 0.0000 'International Tables Vol C Tables 4.2.6.8 and 6.1.1.4'
Br Br -0.2901 2.4595 'International Tables Vol C Tables 4.2.6.8 and 6.1.1.4'
I I -0.4742 1.8119 'International Tables Vol C Tables 4.2.6.8 and 6.1.1.4'
N N 0.0061 0.0033 'International Tables Vol C Tables 4.2.6.8 and 6.1.1.4'

loop_
_geom_angle_atom_site_label_1
_geom_angle_atom_site_label_2
_geom_angle_atom_site_label_3
_geom_angle
_geom_angle_site_symmetry_1
_geom_angle_site_symmetry_3
_geom_angle_publ_flag
C8 N1 C10 120.2(5) . . ?
C8 N1 C9 120.2(5) . . ?
C9 N1 C10 119.7(5) . . ?
C8 C5 C4 118.2(5) . . ?
C6 C5 C8 120.9(5) . . ?
C6 C5 C4 120.9(5) . . ?
N1 C8 C5 121.6(5) . . ?
N1 C8 H8 119.2 . . ?
C5 C8 H8 119.2 . . ?
C11 C12 H12 120.4 . . ?
C15 C12 H12 120.4 . . ?
C15 C12 C11 119.1(5) . . ?
C5 C4 C3 118.1(6) . . ?
C7 C4 C5 118.2(5) . . ?
C7 C4 C3 123.7(6) . . ?
C11 C10 N1 119.8(5) . . ?
C11 C10 C13 121.6(5) . . ?
C13 C10 N1 118.6(5) . . ?
C12 C11 H11 120.6 . . ?
C10 C11 C12 118.9(5) . . ?
C10 C11 H11 120.6 . . ?
C12 C15 Br1 119.1(4) . . ?
C12 C15 C14 122.1(6) . . ?
C14 C15 Br1 118.7(4) . . ?
C4 C7 H7 119.5 . . ?
C9 C7 C4 121.0(6) . . ?
C9 C7 H7 119.5 . . ?
C5 C6 H6 120.2 . . ?
C1 C6 C5 119.6(6) . . ?
C1 C6 H6 120.2 . . ?
C15 C14 H14 120.6 . . ?
C13 C14 C15 118.7(6) . . ?
C13 C14 H14 120.6 . . ?
C10 C13 H13 120.3 . . ?
C14 C13 C10 119.5(6) . . ?
C14 C13 H13 120.3 . . ?
C6 C1 H1 120.0 . . ?
C6 C1 C2 120.0(7) . . ?
C2 C1 H1 120.0 . . ?
N1 C9 H9 119.6 . . ?
C7 C9 N1 120.8(6) . . ?
C7 C9 H9 119.6 . . ?
C1 C2 H2 119.2 . . ?
C3 C2 C1 121.7(6) . . ?
C3 C2 H2 119.2 . . ?
C4 C3 H3 120.1 . . ?
C2 C3 C4 119.7(6) . . ?
C2 C3 H3 120.1 . . ?

loop_
_geom_bond_atom_site_label_1
_geom_bond_atom_site_label_2
_geom_bond_distance
_geom_bond_site_symmetry_2
_geom_bond_publ_flag
Br1 C15 1.912(6) . ?
N1 C8 1.328(7) . ?
N1 C10 1.451(7) . ?
N1 C9 1.384(7) . ?
C5 C8 1.410(8) . ?
C5 C4 1.411(8) . ?
C5 C6 1.407(8) . ?
C8 H8 0.9300 . ?
C12 H12 0.9300 . ?
C12 C11 1.385(8) . ?
C12 C15 1.374(7) . ?
C4 C7 1.401(9) . ?
C4 C3 1.415(9) . ?
C10 C11 1.378(8) . ?
C10 C13 1.382(8) . ?
C11 H11 0.9300 . ?
C15 C14 1.378(8) . ?
C7 H7 0.9300 . ?
C7 C9 1.343(9) . ?
C6 H6 0.9300 . ?
C6 C1 1.362(9) . ?
C14 H14 0.9300 . ?
C14 C13 1.377(9) . ?
C13 H13 0.9300 . ?
C1 H1 0.9300 . ?
C1 C2 1.402(10) . ?
C9 H9 0.9300 . ?
C2 H2 0.9300 . ?
C2 C3 1.365(10) . ?
C3 H3 0.9300 . ?

loop_
_geom_torsion_atom_site_label_1
_geom_torsion_atom_site_label_2
_geom_torsion_atom_site_label_3
_geom_torsion_atom_site_label_4
_geom_torsion
_geom_torsion_site_symmetry_1
_geom_torsion_site_symmetry_2
_geom_torsion_site_symmetry_3
_geom_torsion_site_symmetry_4
_geom_torsion_publ_flag
Br1 C15 C14 C13 -177.2(5) . . . . ?
N1 C10 C11 C12 -177.5(5) . . . . ?
N1 C10 C13 C14 178.1(5) . . . . ?
C5 C4 C7 C9 -0.9(8) . . . . ?
C5 C4 C3 C2 -1.4(8) . . . . ?
C5 C6 C1 C2 0.5(9) . . . . ?
C8 N1 C10 C11 -50.4(7) . . . . ?
C8 N1 C10 C13 129.3(6) . . . . ?
C8 N1 C9 C7 0.0(8) . . . . ?
C8 C5 C4 C7 -0.5(7) . . . . ?
C8 C5 C4 C3 180.0(5) . . . . ?
C8 C5 C6 C1 -179.5(5) . . . . ?
C12 C15 C14 C13 0.9(9) . . . . ?
C4 C5 C8 N1 1.7(7) . . . . ?
C4 C5 C6 C1 -0.5(8) . . . . ?
C4 C7 C9 N1 1.2(9) . . . . ?
C10 N1 C8 C5 179.3(5) . . . . ?
C10 N1 C9 C7 179.3(5) . . . . ?
C11 C12 C15 Br1 177.8(4) . . . . ?
C11 C12 C15 C14 -0.3(9) . . . . ?
C11 C10 C13 C14 -2.2(9) . . . . ?
C15 C12 C11 C10 -1.5(9) . . . . ?
C15 C14 C13 C10 0.4(9) . . . . ?
C7 C4 C3 C2 179.1(5) . . . . ?
C6 C5 C8 N1 -179.3(5) . . . . ?
C6 C5 C4 C7 -179.5(5) . . . . ?
C6 C5 C4 C3 0.9(8) . . . . ?
C6 C1 C2 C3 -1.0(9) . . . . ?
C13 C10 C11 C12 2.8(9) . . . . ?
C1 C2 C3 C4 1.4(9) . . . . ?
C9 N1 C8 C5 -1.4(8) . . . . ?
C9 N1 C10 C11 130.3(6) . . . . ?
C9 N1 C10 C13 -50.0(7) . . . . ?
C3 C4 C7 C9 178.6(5) . . . . ?
